data_2240431
loop_
_publ_author_name
'Alshawi, Jasim'
'Yousif, Muoayed'
'Zangana, Karzan H.'
'Vitorica Yrezabal, Inigo J.'
'Winpenny, Richard'
'Al-Jeboori, Mohamad J.'

_publ_section_title
;
 Crystal structure of diethyl
 2,2'-[((1<i>E</i>,1'<i>E</i>)-{[(1<i>R</i>,4<i>R</i>)-cyclohexane-1,4-diyl]bis(azanylylidene)}bis(methanylylidene))bis(1<i>H</i>-pyrrole-2,1-diyl)]diacetate
;
_journal_issue 3
_journal_name_full 'Acta Crystallographica Section E'
_journal_page_first o165
_journal_page_last o166
_journal_paper_doi 10.1107/S2056989015002674
_journal_volume 71
_journal_year 2015
_chemical_formula_iupac 'C24 H32 N4 O4'
_chemical_formula_moiety 'C24 H32 N4 O4'
_chemical_formula_sum 'C24 H32 N4 O4'
_chemical_formula_weight 440.54
_chemical_name_systematic
;Diethyl
2,2'-[((1<i>E</i>,1'<i>E</i>)-{[(1<i>R</i>,4<i>R</i>)-cyclohexane-1,4-diyl]bis(azanylylidene)}bis(methanylylidene))bis(1<i>H</i>-pyrrole-2,1-diyl)]diacetate
;
_space_group_crystal_system triclinic
_space_group_IT_number 2
_space_group_name_Hall '-P 1'
_space_group_name_H-M_alt 'P -1'
_symmetry_space_group_name_Hall '-P 1'
_symmetry_space_group_name_H-M 'P -1'
_atom_sites_solution_hydrogens geom
_atom_sites_solution_primary direct
_cell_angle_alpha 115.166(9)
_cell_angle_beta 92.105(7)
_cell_angle_gamma 113.288(8)
_cell_formula_units_Z 1
_cell_length_a 8.5531(6)
_cell_length_b 8.8379(7)
_cell_length_c 9.6492(9)
_cell_measurement_reflns_used 1515
_cell_measurement_temperature 150
_cell_measurement_theta_max 26.68
_cell_measurement_theta_min 3.27
_cell_volume 587.68(11)
_computing_cell_refinement
;
CrysAlis PRO (Agilent, 2013)
;
_computing_data_collection
;
CrysAlis PRO (Agilent, 2013)
;
_computing_data_reduction
;
CrysAlis PRO (Agilent, 2013)
;
_computing_molecular_graphics
;
PLATON (Spek, 2009)
;
_computing_publication_material
;
SHELXL2014 (Sheldrick, 2015) and PLATON (Spek, 2009)
;
_computing_structure_refinement
;
SHELXL2014 (Sheldrick, 2015)
;
_computing_structure_solution
;
SHELXS2014 (Sheldrick, 2008)
;
_diffrn_ambient_temperature 150
_diffrn_detector_area_resol_mean 10.37
_diffrn_measured_fraction_theta_full 0.999
_diffrn_measured_fraction_theta_max 0.838
_diffrn_measurement_device_type 'Agilent SuperNova (single source at offset, Atlas)'
_diffrn_measurement_method '\w scans'
_diffrn_radiation_monochromator mirror
_diffrn_radiation_type MoK\a
_diffrn_radiation_wavelength 0.71073
_diffrn_reflns_av_R_equivalents 0.0282
_diffrn_reflns_limit_h_max 11
_diffrn_reflns_limit_h_min -11
_diffrn_reflns_limit_k_max 12
_diffrn_reflns_limit_k_min -10
_diffrn_reflns_limit_l_max 8
_diffrn_reflns_limit_l_min -13
_diffrn_reflns_number 4657
_diffrn_reflns_theta_full 25.24
_diffrn_reflns_theta_max 29.44
_diffrn_reflns_theta_min 2.86
_exptl_absorpt_coefficient_mu 0.086
_exptl_absorpt_correction_T_max 1.000
_exptl_absorpt_correction_T_min 0.933
_exptl_absorpt_correction_type multi-scan
_exptl_absorpt_process_details
;
(CrysAlis PRO; Agilent, 2013)
;
_exptl_crystal_colour colourless
_exptl_crystal_density_diffrn 1.245
_exptl_crystal_description block
_exptl_crystal_F_000 236
_exptl_crystal_size_max 0.4
_exptl_crystal_size_mid 0.3
_exptl_crystal_size_min 0.3
_refine_diff_density_max 0.176
_refine_diff_density_min -0.246
_refine_ls_extinction_method none
_refine_ls_goodness_of_fit_ref 1.074
_refine_ls_hydrogen_treatment constr
_refine_ls_matrix_type full
_refine_ls_number_parameters 146
_refine_ls_number_reflns 2734
_refine_ls_number_restraints 0
_refine_ls_restrained_S_all 1.074
_refine_ls_R_factor_all 0.0944
_refine_ls_R_factor_gt 0.0553
_refine_ls_shift/su_max 0.000
_refine_ls_shift/su_mean 0.000
_refine_ls_structure_factor_coef Fsqd
_refine_ls_weighting_details 'w=1/[\s^2^(Fo^2^)+(0.0363P)^2^+0.1039P] where P=(Fo^2^+2Fc^2^)/3'
_refine_ls_weighting_scheme calc
_refine_ls_wR_factor_gt 0.1009
_refine_ls_wR_factor_ref 0.1239
_reflns_number_gt 1827
_reflns_number_total 2734
_reflns_threshold_expression I>2\s(I)
_cod_data_source_file su5080sup1.cf
_cod_data_source_block I
_cod_original_cell_volume 587.68(10)
_cod_database_code 2240431
_cod_database_fobs_code 2240431
_shelx_space_group_comment
;
The symmetry employed for this shelxl refinement is uniquely defined
by the following loop, which should always be used as a source of
symmetry information in preference to the above space-group names.
They are only intended as comments.
;

loop_
_space_group_symop_operation_xyz
'x, y, z'
'-x, -y, -z'

loop_
_atom_site_type_symbol
_atom_site_label
_atom_site_fract_x
_atom_site_fract_y
_atom_site_fract_z
_atom_site_U_iso_or_equiv
_atom_site_adp_type
_atom_site_calc_flag
_atom_site_occupancy
O O13 0.46898(16) 0.46998(17) 0.19574(15) 0.0317(3) Uani d 1
O O16 0.63475(17) 0.71083(17) 0.43494(15) 0.0338(4) Uani d 1
N N1 0.67517(19) 0.9650(2) 0.32094(18) 0.0274(4) Uani d 1
N N7 0.87176(19) 0.7539(2) 0.17968(18) 0.0313(4) Uani d 1
C C12 0.5599(2) 0.6517(3) 0.3013(2) 0.0270(4) Uani d 1
C C6 0.9477(2) 0.9265(3) 0.2821(2) 0.0297(5) Uani d 1
H H6 1.0695 0.9854 0.3163 0.036 Uiso calc 1
C C5 0.8559(2) 1.0361(2) 0.3483(2) 0.0275(4) Uani d 1
C C10 0.9066(2) 0.4733(2) 0.1181(2) 0.0311(5) Uani d 1
H H10A 0.7851 0.3992 0.0575 0.037 Uiso calc 1
H H10B 0.9087 0.4935 0.2252 0.037 Uiso calc 1
C C11 0.5474(2) 0.7689(2) 0.2290(2) 0.0279(4) Uani d 1
H H11A 0.5653 0.7192 0.1233 0.033 Uiso calc 1
H H11B 0.4302 0.7597 0.2201 0.033 Uiso calc 1
C C2 0.6355(3) 1.1083(3) 0.4039(2) 0.0317(5) Uani d 1
H H2 0.5229 1.0970 0.4061 0.038 Uiso calc 1
C C9 1.0097(2) 0.3654(3) 0.0461(2) 0.0307(5) Uani d 1
H H9A 0.9545 0.2438 0.0420 0.037 Uiso calc 1
H H9B 1.1280 0.4334 0.1127 0.037 Uiso calc 1
C C8 0.9819(2) 0.6620(2) 0.1201(2) 0.0304(5) Uani d 1
H H8 1.1007 0.7412 0.1897 0.036 Uiso calc 1
C C4 0.9269(3) 1.2260(3) 0.4484(2) 0.0340(5) Uani d 1
H H4 1.0459 1.3098 0.4864 0.041 Uiso calc 1
C C3 0.7880(3) 1.2712(3) 0.4833(2) 0.0377(5) Uani d 1
H H3 0.7980 1.3898 0.5483 0.045 Uiso calc 1
C C14 0.4577(3) 0.3383(3) 0.2513(2) 0.0400(5) Uani d 1
H H14A 0.4025 0.3576 0.3392 0.048 Uiso calc 1
H H14B 0.5743 0.3562 0.2869 0.048 Uiso calc 1
C C15 0.3512(3) 0.1451(3) 0.1175(3) 0.0544(7) Uani d 1
H H15A 0.4111 0.1242 0.0342 0.082 Uiso calc 1
H H15B 0.2388 0.1314 0.0787 0.082 Uiso calc 1
H H15C 0.3349 0.0551 0.1534 0.082 Uiso calc 1

loop_
_atom_site_aniso_label
_atom_site_aniso_U_11
_atom_site_aniso_U_22
_atom_site_aniso_U_33
_atom_site_aniso_U_12
_atom_site_aniso_U_13
_atom_site_aniso_U_23
O13 0.0352(8) 0.0259(7) 0.0293(8) 0.0091(6) 0.0017(6) 0.0141(6)
O16 0.0378(8) 0.0349(7) 0.0245(8) 0.0133(6) 0.0036(6) 0.0140(6)
N1 0.0295(8) 0.0254(8) 0.0269(9) 0.0133(7) 0.0060(6) 0.0114(7)
N7 0.0275(8) 0.0302(8) 0.0281(9) 0.0150(7) 0.0050(7) 0.0054(7)
C12 0.0238(10) 0.0303(10) 0.0253(10) 0.0116(8) 0.0079(8) 0.0124(8)
C6 0.0255(10) 0.0337(10) 0.0262(10) 0.0119(9) 0.0061(8) 0.0126(9)
C5 0.0291(10) 0.0282(10) 0.0231(10) 0.0120(8) 0.0062(8) 0.0115(8)
C10 0.0250(10) 0.0340(10) 0.0249(10) 0.0115(9) 0.0054(8) 0.0083(8)
C11 0.0250(10) 0.0305(10) 0.0265(10) 0.0120(8) 0.0052(8) 0.0129(8)
C2 0.0412(11) 0.0355(10) 0.0299(11) 0.0252(10) 0.0127(9) 0.0178(9)
C9 0.0259(10) 0.0280(10) 0.0300(11) 0.0104(8) 0.0039(8) 0.0089(8)
C8 0.0204(9) 0.0302(10) 0.0293(11) 0.0116(8) 0.0034(7) 0.0050(8)
C4 0.0361(11) 0.0269(10) 0.0308(11) 0.0105(9) 0.0062(9) 0.0106(9)
C3 0.0519(13) 0.0269(10) 0.0341(12) 0.0207(10) 0.0109(10) 0.0118(9)
C14 0.0480(13) 0.0336(11) 0.0396(13) 0.0130(10) 0.0065(10) 0.0240(10)
C15 0.0690(16) 0.0316(11) 0.0498(15) 0.0101(12) -0.0021(12) 0.0217(11)

loop_
_atom_type_symbol
_atom_type_description
_atom_type_scat_dispersion_real
_atom_type_scat_dispersion_imag
_atom_type_scat_source
C C 0.0033 0.0016 'International Tables Vol C Tables 4.2.6.8 and 6.1.1.4'
H H 0.0000 0.0000 'International Tables Vol C Tables 4.2.6.8 and 6.1.1.4'
N N 0.0061 0.0033 'International Tables Vol C Tables 4.2.6.8 and 6.1.1.4'
O O 0.0106 0.0060 'International Tables Vol C Tables 4.2.6.8 and 6.1.1.4'

loop_
_geom_angle_atom_site_label_1
_geom_angle_atom_site_label_2
_geom_angle_atom_site_label_3
_geom_angle_site_symmetry_3
_geom_angle
C12 O13 C14 . 116.15(15)
C5 N1 C11 . 126.32(15)
C2 N1 C5 . 108.70(15)
C2 N1 C11 . 124.84(15)
C6 N7 C8 . 117.71(15)
O13 C12 C11 . 109.47(16)
O16 C12 O13 . 124.75(19)
O16 C12 C11 . 125.74(17)
N7 C6 C5 . 123.74(17)
N1 C5 C6 . 124.91(15)
C4 C5 N1 . 107.27(16)
C4 C5 C6 . 127.83(17)
C8 C10 C9 . 111.74(14)
N1 C11 C12 . 112.58(15)
N1 C2 C3 . 108.91(17)
C10 C9 C8 2_765 111.47(17)
N7 C8 C10 . 109.64(14)
N7 C8 C9 2_765 109.49(17)
C10 C8 C9 2_765 110.20(15)
C5 C4 C3 . 107.99(18)
C2 C3 C4 . 107.14(17)
O13 C14 C15 . 107.88(18)

loop_
_geom_bond_atom_site_label_1
_geom_bond_atom_site_label_2
_geom_bond_site_symmetry_2
_geom_bond_distance
O13 C12 . 1.336(2)
O13 C14 . 1.448(2)
O16 C12 . 1.203(2)
N1 C5 . 1.384(2)
N1 C11 . 1.452(2)
N1 C2 . 1.363(2)
N7 C6 . 1.270(2)
N7 C8 . 1.458(2)
C12 C11 . 1.506(3)
C6 C5 . 1.441(2)
C5 C4 . 1.375(2)
C10 C9 . 1.522(2)
C10 C8 . 1.522(3)
C2 C3 . 1.365(3)
C9 C8 2_765 1.526(3)
C8 C9 2_765 1.526(3)
C4 C3 . 1.405(3)
C14 C15 . 1.490(3)

loop_
_geom_hbond_atom_site_label_D
_geom_hbond_atom_site_label_H
_geom_hbond_atom_site_label_A
_geom_hbond_site_symmetry_A
_geom_hbond_distance_DH
_geom_hbond_distance_HA
_geom_hbond_distance_DA
_geom_hbond_angle_DHA
_geom_hbond_publ_flag
C14 H14A O16 2_666 0.97 2.50 3.317(3) 142 yes

loop_
_geom_torsion_atom_site_label_1
_geom_torsion_atom_site_label_2
_geom_torsion_atom_site_label_3
_geom_torsion_atom_site_label_4
_geom_torsion_site_symmetry_4
_geom_torsion
O13 C12 C11 N1 . -166.07(14)
O16 C12 C11 N1 . 16.3(3)
N1 C5 C4 C3 . 0.4(2)
N1 C2 C3 C4 . -0.3(2)
N7 C6 C5 N1 . 6.4(3)
N7 C6 C5 C4 . -173.7(2)
C12 O13 C14 C15 . 179.68(16)
C6 N7 C8 C10 . 134.27(18)
C6 N7 C8 C9 2_765 -104.71(19)
C6 C5 C4 C3 . -179.5(2)
C5 N1 C11 C12 . 64.5(2)
C5 N1 C2 C3 . 0.6(2)
C5 C4 C3 C2 . 0.0(2)
C11 N1 C5 C6 . 3.5(3)
C11 N1 C5 C4 . -176.36(17)
C11 N1 C2 C3 . 176.43(17)
C2 N1 C5 C6 . 179.33(19)
C2 N1 C5 C4 . -0.6(2)
C2 N1 C11 C12 . -110.7(2)
C9 C10 C8 N7 . 176.06(15)
C9 C10 C8 C9 2_765 55.5(2)
C8 N7 C6 C5 . 178.46(18)
C8 C10 C9 C8 2_765 -56.2(2)
C14 O13 C12 O16 . 2.0(3)
C14 O13 C12 C11 . -175.70(15)
